data_7250475
loop_
_publ_author_name
'Bahrani-Pour, Maryam'
'Beheshti, Azizolla'
'Sedaghat, Tahereh'
'Samiee, Sepideh'
'Soleymani-babadi, Susan'
'Shakeri, Fatemeh'
'Janczak, Jan'
'Parisi, Emmanuele'

_publ_section_title
;
 Effect of anion variation on the iodine adsorption capacity of new
 silver(i)-dithione coordination polymers
;
_journal_issue 24
_journal_name_full CrystEngComm
_journal_page_first 4102
_journal_page_last 4115
_journal_paper_doi 10.1039/D5CE00275C
_journal_volume 27
_journal_year 2025
_chemical_formula_moiety 'C17 H18 Ag N5 S3'
_chemical_formula_sum 'C17 H18 Ag N5 S3'
_chemical_formula_weight 496.41
_space_group_crystal_system monoclinic
_space_group_IT_number 14
_space_group_name_Hall '-P 2ybc'
_space_group_name_H-M_alt 'P 1 21/c 1'
_atom_sites_solution_hydrogens geom
_atom_sites_solution_primary direct
_atom_sites_solution_secondary difmap
_audit_creation_method SHELXL-2018/3
_audit_update_record
;
2025-04-26 deposited with the CCDC.	2025-05-13 downloaded from the CCDC.
;
_cell_angle_alpha 90
_cell_angle_beta 94.456(16)
_cell_angle_gamma 90
_cell_formula_units_Z 4
_cell_length_a 11.839(2)
_cell_length_b 19.437(3)
_cell_length_c 8.4998(12)
_cell_measurement_reflns_used 1324
_cell_measurement_temperature 295(2)
_cell_measurement_theta_max 26.1860
_cell_measurement_theta_min 2.6070
_cell_volume 1950.0(5)
_computing_cell_refinement
;
CrysAlisPro 1.171.42.93a (Rigaku Oxford Diffraction, 2023)
;
_computing_data_collection
;
CrysAlisPro 1.171.42.93a (Rigaku Oxford Diffraction, 2023)
;
_computing_data_reduction
;
CrysAlisPro 1.171.42.93a (Rigaku Oxford Diffraction, 2023)
;
_computing_molecular_graphics
;
Brandenburg & Putz (2006). Diamond 3.0. Crystal and Molecular
Structure Visualisation, University of Bonn, Germany
;
_computing_publication_material 'SHELXL-2018/3 (Sheldrick, 2018)'
_computing_structure_refinement 'SHELXL-2018/3 (Sheldrick, 2018)'
_computing_structure_solution 'SHELXT 2014/5 (Sheldrick, 2014)'
_diffrn_ambient_temperature 295(2)
_diffrn_detector 'CCD plate'
_diffrn_detector_area_resol_mean 10.6249
_diffrn_measured_fraction_theta_full 0.999
_diffrn_measured_fraction_theta_max 0.999
_diffrn_measurement_device 'four-circle diffractometer'
_diffrn_measurement_device_type 'Xcalibur, Atlas'
_diffrn_measurement_method \w-scan
_diffrn_radiation_type MoK\a
_diffrn_radiation_wavelength 0.71073
_diffrn_reflns_av_R_equivalents 0.1037
_diffrn_reflns_av_unetI/netI 0.1105
_diffrn_reflns_Laue_measured_fraction_full 0.999
_diffrn_reflns_Laue_measured_fraction_max 0.999
_diffrn_reflns_limit_h_max 14
_diffrn_reflns_limit_h_min -14
_diffrn_reflns_limit_k_max 24
_diffrn_reflns_limit_k_min -24
_diffrn_reflns_limit_l_max 10
_diffrn_reflns_limit_l_min -10
_diffrn_reflns_number 34705
_diffrn_reflns_point_group_measured_fraction_full 0.999
_diffrn_reflns_point_group_measured_fraction_max 0.999
_diffrn_reflns_theta_full 25.242
_diffrn_reflns_theta_max 26.498
_diffrn_reflns_theta_min 2.622
_diffrn_source 'fine-focus sealed X-ray tube'
_exptl_absorpt_coefficient_mu 1.366
_exptl_absorpt_correction_T_max 1.0000
_exptl_absorpt_correction_T_min 0.8767
_exptl_absorpt_correction_type multi-scan
_exptl_absorpt_process_details
;
CrysAlisPro 1.171.42.93a (Rigaku Oxford Diffraction, 2023)
Empirical absorption correction using spherical harmonics,
implemented in SCALE3 ABSPACK scaling algorithm.
;
_exptl_crystal_colour colourless
_exptl_crystal_density_diffrn 1.691
_exptl_crystal_description needle
_exptl_crystal_F_000 1000
_exptl_crystal_size_max 0.180
_exptl_crystal_size_mid 0.045
_exptl_crystal_size_min 0.038
_refine_diff_density_max 1.262
_refine_diff_density_min -0.589
_refine_diff_density_rms 0.147
_refine_ls_extinction_method none
_refine_ls_goodness_of_fit_ref 1.002
_refine_ls_hydrogen_treatment constr
_refine_ls_matrix_type full
_refine_ls_number_parameters 237
_refine_ls_number_reflns 4046
_refine_ls_number_restraints 0
_refine_ls_restrained_S_all 1.002
_refine_ls_R_factor_all 0.2419
_refine_ls_R_factor_gt 0.0983
_refine_ls_shift/su_max 0.001
_refine_ls_shift/su_mean 0.000
_refine_ls_structure_factor_coef Fsqd
_refine_ls_weighting_details 'w=1/[\s^2^(Fo^2^)+(0.0212P)^2^+11.1939P] where P=(Fo^2^+2Fc^2^)/3'
_refine_ls_weighting_scheme calc
_refine_ls_wR_factor_gt 0.1324
_refine_ls_wR_factor_ref 0.1587
_reflns_Friedel_coverage 0.000
_reflns_number_gt 1803
_reflns_number_total 4046
_reflns_threshold_expression 'I > 2\s(I)'
_cod_data_source_file d5ce00275c2.cif
_cod_data_source_block MB113
_cod_depositor_comments 'Adding full bibliography for 7250475--7250481.cif.'
_cod_original_cell_volume 1950.0(6)
_cod_original_sg_symbol_H-M 'P 21/c'
_cod_database_code 7250475
_shelx_shelxl_version_number 2018/3
_shelx_space_group_comment
;
The symmetry employed for this shelxl refinement is uniquely defined
by the following loop, which should always be used as a source of
symmetry information in preference to the above space-group names.
They are only intended as comments.
;
_shelx_estimated_absorpt_t_min 0.791
_shelx_estimated_absorpt_t_max 0.950
_exptl_absorpt_special_details
;
Empirical correction (ABSPACK) includes:
- Absorption correction using spherical harmonics
- Frame scaling
;

loop_
_space_group_symop_operation_xyz
'x, y, z'
'-x, y+1/2, -z+1/2'
'-x, -y, -z'
'x, -y-1/2, z-1/2'

loop_
_atom_site_label
_atom_site_type_symbol
_atom_site_fract_x
_atom_site_fract_y
_atom_site_fract_z
_atom_site_U_iso_or_equiv
_atom_site_adp_type
_atom_site_occupancy
_atom_site_site_symmetry_order
_atom_site_calc_flag
_atom_site_refinement_flags_posn
_atom_site_refinement_flags_adp
_atom_site_refinement_flags_occupancy
_atom_site_disorder_assembly
_atom_site_disorder_group
Ag Ag 0.77263(8) 0.68000(5) 0.35975(11) 0.0451(3) Uani 1 1 d . . . . .
S1 S 0.5741(2) 0.68235(16) 0.4568(3) 0.0409(8) Uani 1 1 d . . . . .
C1 C 0.4895(8) 0.6183(5) 0.3821(12) 0.023(2) Uani 1 1 d . . . . .
N1 N 0.4709(9) 0.5980(5) 0.2310(11) 0.045(3) Uani 1 1 d . . . . .
C2 C 0.3885(12) 0.5456(7) 0.2262(17) 0.058(4) Uani 1 1 d . . . . .
H2 H 0.359535 0.521862 0.137070 0.070 Uiso 1 1 calc R U . . .
C3 C 0.3598(11) 0.5364(6) 0.3737(17) 0.055(4) Uani 1 1 d . . . . .
H3 H 0.306281 0.505522 0.405916 0.066 Uiso 1 1 calc R U . . .
N2 N 0.4240(8) 0.5811(5) 0.4693(11) 0.040(2) Uani 1 1 d . . . . .
C4 C 0.5178(11) 0.6256(7) 0.0952(13) 0.054(4) Uani 1 1 d . . . . .
H41 H 0.499686 0.673685 0.086187 0.080 Uiso 1 1 calc R U . . .
H42 H 0.486720 0.601879 0.002748 0.080 Uiso 1 1 calc R U . . .
H43 H 0.598592 0.619977 0.105254 0.080 Uiso 1 1 calc R U . . .
C5 C 0.4066(10) 0.5919(6) 0.6339(16) 0.053(4) Uani 1 1 d . . . . .
H51 H 0.477984 0.605361 0.688967 0.064 Uiso 1 1 calc R U . . .
H52 H 0.383650 0.548704 0.678935 0.064 Uiso 1 1 calc R U . . .
C6 C 0.3192(10) 0.6455(6) 0.6618(13) 0.039(3) Uani 1 1 d . . . . .
C7 C 0.2053(11) 0.6374(6) 0.6129(14) 0.048(3) Uani 1 1 d . . . . .
H7 H 0.180585 0.597173 0.561997 0.057 Uiso 1 1 calc R U . . .
C8 C 0.1294(9) 0.6883(6) 0.6392(12) 0.037(3) Uani 1 1 d . . . . .
H8 H 0.052882 0.680090 0.612702 0.044 Uiso 1 1 calc R U . . .
C9 C 0.1607(9) 0.7511(5) 0.7030(12) 0.030(3) Uani 1 1 d . . . . .
C10 C 0.2742(10) 0.7596(6) 0.7502(14) 0.051(4) Uani 1 1 d . . . . .
H10 H 0.299382 0.800923 0.795739 0.061 Uiso 1 1 calc R U . . .
C11 C 0.3518(10) 0.7062(7) 0.7299(14) 0.050(4) Uani 1 1 d . . . . .
H11 H 0.427596 0.712592 0.764072 0.060 Uiso 1 1 calc R U . . .
C12 C 0.0760(10) 0.8081(6) 0.7321(13) 0.046(3) Uani 1 1 d . . . . .
H121 H 0.016319 0.789186 0.791137 0.055 Uiso 1 1 calc R U . . .
H122 H 0.114292 0.843472 0.796736 0.055 Uiso 1 1 calc R U . . .
N3 N 0.0258(8) 0.8391(5) 0.5914(11) 0.039(2) Uani 1 1 d . . . . .
C13 C -0.0776(8) 0.8283(5) 0.5232(12) 0.029(3) Uani 1 1 d . . . . .
S2 S -0.1770(3) 0.77076(16) 0.5897(4) 0.0424(8) Uani 1 1 d . . . . .
N4 N -0.0991(9) 0.8741(5) 0.4088(12) 0.045(3) Uani 1 1 d . . . . .
C14 C -0.0033(13) 0.9127(6) 0.3971(16) 0.060(4) Uani 1 1 d . . . . .
H14 H 0.006053 0.947148 0.323372 0.072 Uiso 1 1 calc R U . . .
C15 C 0.0754(11) 0.8919(7) 0.5113(15) 0.052(4) Uani 1 1 d . . . . .
H15 H 0.148096 0.909454 0.531870 0.062 Uiso 1 1 calc R U . . .
C16 C -0.2070(12) 0.8819(7) 0.3109(16) 0.078(5) Uani 1 1 d . . . . .
H161 H -0.235457 0.837308 0.279417 0.118 Uiso 1 1 calc R U . . .
H162 H -0.194476 0.908553 0.218774 0.118 Uiso 1 1 calc R U . . .
H163 H -0.261203 0.904871 0.370803 0.118 Uiso 1 1 calc R U . . .
S3 S 0.8755(3) 0.56260(16) 0.3763(4) 0.0504(9) Uani 1 1 d . . . . .
C17 C 0.7974(13) 0.5335(7) 0.2197(15) 0.057(4) Uani 1 1 d . . . . .
N5 N 0.7451(12) 0.5107(5) 0.1144(13) 0.067(4) Uani 1 1 d . . . . .

loop_
_atom_site_aniso_label
_atom_site_aniso_U_11
_atom_site_aniso_U_22
_atom_site_aniso_U_33
_atom_site_aniso_U_23
_atom_site_aniso_U_13
_atom_site_aniso_U_12
Ag 0.0448(6) 0.0444(5) 0.0482(6) -0.0065(5) 0.0159(4) -0.0044(5)
S1 0.0330(17) 0.0460(18) 0.0448(18) -0.0183(16) 0.0103(13) -0.0067(16)
C1 0.016(5) 0.023(6) 0.031(6) 0.008(5) 0.010(4) 0.007(4)
N1 0.050(7) 0.052(7) 0.035(6) -0.018(5) 0.004(5) 0.006(6)
C2 0.061(9) 0.045(8) 0.067(10) -0.038(7) -0.006(8) -0.002(7)
C3 0.050(9) 0.037(8) 0.079(11) -0.004(8) 0.015(8) -0.012(7)
N2 0.032(6) 0.045(6) 0.043(6) -0.011(5) 0.002(5) 0.017(5)
C4 0.055(9) 0.072(10) 0.038(7) -0.001(7) 0.031(7) 0.012(7)
C5 0.040(8) 0.037(8) 0.083(10) 0.015(7) 0.011(7) -0.012(6)
C6 0.047(8) 0.049(8) 0.020(6) 0.002(5) -0.006(5) 0.026(7)
C7 0.051(8) 0.051(8) 0.040(8) -0.008(6) -0.005(6) -0.002(7)
C8 0.035(7) 0.037(7) 0.037(7) -0.005(6) -0.008(5) -0.013(6)
C9 0.029(6) 0.027(6) 0.034(6) -0.010(5) -0.004(5) 0.001(5)
C10 0.036(8) 0.048(8) 0.068(9) -0.024(7) 0.001(7) -0.005(6)
C11 0.029(7) 0.068(9) 0.055(9) -0.015(7) 0.017(6) 0.013(7)
C12 0.046(8) 0.048(8) 0.045(8) -0.035(6) 0.005(6) -0.014(6)
N3 0.035(6) 0.043(6) 0.039(6) 0.000(5) 0.004(5) -0.006(5)
C13 0.020(6) 0.030(6) 0.040(6) -0.006(6) 0.018(5) 0.011(5)
S2 0.0459(19) 0.0430(18) 0.0395(17) -0.0151(15) 0.0108(15) -0.0182(16)
N4 0.061(7) 0.034(6) 0.044(6) -0.005(5) 0.028(6) 0.003(6)
C14 0.097(13) 0.027(7) 0.062(10) -0.001(7) 0.042(9) -0.027(8)
C15 0.045(9) 0.059(9) 0.053(9) -0.001(7) 0.012(7) -0.009(7)
C16 0.077(12) 0.087(12) 0.067(10) -0.014(9) -0.021(9) 0.044(10)
S3 0.064(2) 0.0364(19) 0.050(2) 0.0079(16) 0.0001(18) 0.0046(17)
C17 0.099(12) 0.035(8) 0.036(8) -0.005(6) 0.008(8) 0.016(8)
N5 0.125(12) 0.033(6) 0.042(7) -0.008(5) 0.011(7) -0.003(7)

loop_
_atom_type_symbol
_atom_type_description
_atom_type_scat_dispersion_real
_atom_type_scat_dispersion_imag
_atom_type_scat_source
C C 0.0033 0.0016 'International Tables Vol C Tables 4.2.6.8 and 6.1.1.4'
H H 0.0000 0.0000 'International Tables Vol C Tables 4.2.6.8 and 6.1.1.4'
N N 0.0061 0.0033 'International Tables Vol C Tables 4.2.6.8 and 6.1.1.4'
S S 0.1246 0.1234 'International Tables Vol C Tables 4.2.6.8 and 6.1.1.4'
Ag Ag -0.8971 1.1015 'International Tables Vol C Tables 4.2.6.8 and 6.1.1.4'

loop_
_geom_angle_atom_site_label_1
_geom_angle_atom_site_label_2
_geom_angle_atom_site_label_3
_geom_angle
_geom_angle_site_symmetry_1
_geom_angle_site_symmetry_3
_geom_angle_publ_flag
S1 Ag S3 116.12(10) . . ?
S1 Ag S2 124.13(10) . 4_675 ?
S3 Ag S2 103.56(9) . 4_675 ?
S1 Ag S2 84.78(9) . 1_655 ?
S3 Ag S2 117.71(10) . 1_655 ?
S2 Ag S2 110.49(6) 4_675 1_655 ?
C1 S1 Ag 113.5(3) . . ?
N2 C1 N1 108.6(8) . . ?
N2 C1 S1 123.1(7) . . ?
N1 C1 S1 128.1(7) . . ?
C1 N1 C2 106.7(9) . . ?
C1 N1 C4 128.7(9) . . ?
C2 N1 C4 124.5(10) . . ?
C3 C2 N1 108.2(10) . . ?
C3 C2 H2 125.9 . . ?
N1 C2 H2 125.9 . . ?
C2 C3 N2 107.5(11) . . ?
C2 C3 H3 126.8 . . ?
N2 C3 H3 126.8 . . ?
C1 N2 C3 110.2(9) . . ?
C1 N2 C5 126.7(9) . . ?
C3 N2 C5 122.4(10) . . ?
N1 C4 H41 109.5 . . ?
N1 C4 H42 109.5 . . ?
H41 C4 H42 109.5 . . ?
N1 C4 H43 109.5 . . ?
H41 C4 H43 109.5 . . ?
H42 C4 H43 109.5 . . ?
N2 C5 C6 114.1(9) . . ?
N2 C5 H51 108.7 . . ?
C6 C5 H51 108.7 . . ?
N2 C5 H52 108.7 . . ?
C6 C5 H52 108.7 . . ?
H51 C5 H52 107.6 . . ?
C11 C6 C7 117.3(9) . . ?
C11 C6 C5 118.9(10) . . ?
C7 C6 C5 123.7(10) . . ?
C8 C7 C6 121.2(10) . . ?
C8 C7 H7 119.4 . . ?
C6 C7 H7 119.4 . . ?
C7 C8 C9 123.2(10) . . ?
C7 C8 H8 119.0 . . ?
C9 C8 H8 119.0 . . ?
C10 C9 C8 117.3(9) . . ?
C10 C9 C12 120.2(8) . . ?
C8 C9 C12 122.3(9) . . ?
C9 C10 C11 120.1(10) . . ?
C9 C10 H10 119.9 . . ?
C11 C10 H10 119.9 . . ?
C6 C11 C10 121.9(10) . . ?
C6 C11 H11 119.1 . . ?
C10 C11 H11 119.1 . . ?
N3 C12 C9 113.9(8) . . ?
N3 C12 H121 108.8 . . ?
C9 C12 H121 108.8 . . ?
N3 C12 H122 108.8 . . ?
C9 C12 H122 108.8 . . ?
H121 C12 H122 107.7 . . ?
C13 N3 C15 108.0(9) . . ?
C13 N3 C12 127.9(9) . . ?
C15 N3 C12 123.8(9) . . ?
N4 C13 N3 110.0(9) . . ?
N4 C13 S2 124.7(8) . . ?
N3 C13 S2 124.9(8) . . ?
C13 S2 Ag 104.9(3) . 4_476 ?
C13 S2 Ag 107.6(3) . 1_455 ?
Ag S2 Ag 146.89(12) 4_476 1_455 ?
C13 N4 C14 107.3(10) . . ?
C13 N4 C16 126.7(10) . . ?
C14 N4 C16 126.0(11) . . ?
C15 C14 N4 108.4(10) . . ?
C15 C14 H14 125.8 . . ?
N4 C14 H14 125.8 . . ?
C14 C15 N3 106.2(10) . . ?
C14 C15 H15 126.9 . . ?
N3 C15 H15 126.9 . . ?
N4 C16 H161 109.5 . . ?
N4 C16 H162 109.5 . . ?
H161 C16 H162 109.5 . . ?
N4 C16 H163 109.5 . . ?
H161 C16 H163 109.5 . . ?
H162 C16 H163 109.5 . . ?
C17 S3 Ag 91.2(4) . . ?
N5 C17 S3 176.7(12) . . ?

loop_
_geom_bond_atom_site_label_1
_geom_bond_atom_site_label_2
_geom_bond_distance
_geom_bond_site_symmetry_2
_geom_bond_publ_flag
Ag S1 2.548(3) . ?
Ag S3 2.585(3) . ?
Ag S2 2.598(3) 4_675 ?
Ag S2 2.667(3) 1_655 ?
S1 C1 1.699(9) . ?
C1 N2 1.316(11) . ?
C1 N1 1.344(11) . ?
N1 C2 1.411(14) . ?
N1 C4 1.421(12) . ?
C2 C3 1.332(15) . ?
C2 H2 0.9300 . ?
C3 N2 1.381(12) . ?
C3 H3 0.9300 . ?
N2 C5 1.453(13) . ?
C4 H41 0.9600 . ?
C4 H42 0.9600 . ?
C4 H43 0.9600 . ?
C5 C6 1.502(14) . ?
C5 H51 0.9700 . ?
C5 H52 0.9700 . ?
C6 C11 1.365(14) . ?
C6 C7 1.383(13) . ?
C7 C8 1.362(13) . ?
C7 H7 0.9300 . ?
C8 C9 1.380(12) . ?
C8 H8 0.9300 . ?
C9 C10 1.378(12) . ?
C9 C12 1.535(13) . ?
C10 C11 1.400(13) . ?
C10 H10 0.9300 . ?
C11 H11 0.9300 . ?
C12 N3 1.422(12) . ?
C12 H121 0.9700 . ?
C12 H122 0.9700 . ?
N3 C13 1.333(11) . ?
N3 C15 1.377(13) . ?
C13 N4 1.328(12) . ?
C13 S2 1.756(10) . ?
N4 C14 1.365(13) . ?
N4 C16 1.482(13) . ?
C14 C15 1.365(15) . ?
C14 H14 0.9300 . ?
C15 H15 0.9300 . ?
C16 H161 0.9600 . ?
C16 H162 0.9600 . ?
C16 H163 0.9600 . ?
S3 C17 1.663(13) . ?
C17 N5 1.135(13) . ?

loop_
_geom_torsion_atom_site_label_1
_geom_torsion_atom_site_label_2
_geom_torsion_atom_site_label_3
_geom_torsion_atom_site_label_4
_geom_torsion
_geom_torsion_site_symmetry_1
_geom_torsion_site_symmetry_2
_geom_torsion_site_symmetry_3
_geom_torsion_site_symmetry_4
_geom_torsion_publ_flag
Ag S1 C1 N2 135.1(7) . . . . ?
Ag S1 C1 N1 -48.5(9) . . . . ?
N2 C1 N1 C2 0.2(11) . . . . ?
S1 C1 N1 C2 -176.7(7) . . . . ?
N2 C1 N1 C4 177.1(10) . . . . ?
S1 C1 N1 C4 0.3(15) . . . . ?
C1 N1 C2 C3 0.8(12) . . . . ?
C4 N1 C2 C3 -176.3(10) . . . . ?
N1 C2 C3 N2 -1.4(13) . . . . ?
N1 C1 N2 C3 -1.1(11) . . . . ?
S1 C1 N2 C3 176.0(7) . . . . ?
N1 C1 N2 C5 -171.0(9) . . . . ?
S1 C1 N2 C5 6.0(14) . . . . ?
C2 C3 N2 C1 1.6(13) . . . . ?
C2 C3 N2 C5 172.0(10) . . . . ?
C1 N2 C5 C6 83.0(13) . . . . ?
C3 N2 C5 C6 -85.8(12) . . . . ?
N2 C5 C6 C11 -110.3(11) . . . . ?
N2 C5 C6 C7 65.1(14) . . . . ?
C11 C6 C7 C8 -3.1(16) . . . . ?
C5 C6 C7 C8 -178.6(10) . . . . ?
C6 C7 C8 C9 5.1(16) . . . . ?
C7 C8 C9 C10 -4.2(15) . . . . ?
C7 C8 C9 C12 179.8(10) . . . . ?
C8 C9 C10 C11 1.5(16) . . . . ?
C12 C9 C10 C11 177.6(10) . . . . ?
C7 C6 C11 C10 0.5(16) . . . . ?
C5 C6 C11 C10 176.2(10) . . . . ?
C9 C10 C11 C6 0.3(17) . . . . ?
C10 C9 C12 N3 114.3(11) . . . . ?
C8 C9 C12 N3 -69.7(12) . . . . ?
C9 C12 N3 C13 103.4(11) . . . . ?
C9 C12 N3 C15 -84.4(12) . . . . ?
C15 N3 C13 N4 -2.9(11) . . . . ?
C12 N3 C13 N4 170.3(9) . . . . ?
C15 N3 C13 S2 -175.5(7) . . . . ?
C12 N3 C13 S2 -2.4(14) . . . . ?
N4 C13 S2 Ag -105.5(7) . . . 4_476 ?
N3 C13 S2 Ag 66.1(8) . . . 4_476 ?
N4 C13 S2 Ag 68.2(8) . . . 1_455 ?
N3 C13 S2 Ag -120.3(7) . . . 1_455 ?
N3 C13 N4 C14 3.3(11) . . . . ?
S2 C13 N4 C14 176.0(7) . . . . ?
N3 C13 N4 C16 -176.2(9) . . . . ?
S2 C13 N4 C16 -3.6(14) . . . . ?
C13 N4 C14 C15 -2.5(12) . . . . ?
C16 N4 C14 C15 177.1(10) . . . . ?
N4 C14 C15 N3 0.7(13) . . . . ?
C13 N3 C15 C14 1.3(12) . . . . ?
C12 N3 C15 C14 -172.2(9) . . . . ?
